data_4339609
loop_
_publ_author_name
'You, Tae-Soo'
'Grin, Yuri'
'Miller, Gordon J.'

_publ_section_title
;
 Planar versus puckered nets in the polar intermetallic series EuGaTt (Tt
 = Si, Ge, Sn).
;
_journal_issue 21
_journal_name_full 'Inorganic chemistry'
_journal_page_first 8801
_journal_page_last 8811
_journal_paper_doi 10.1021/ic701111e
_journal_volume 46
_journal_year 2007
_chemical_formula_moiety 'Eu Ga Ge'
_chemical_formula_sum 'Eu Ga Ge'
_chemical_formula_weight 294.27
_chemical_name_systematic
; 
 ? 
;
_space_group_IT_number 194
_symmetry_cell_setting hexagonal
_symmetry_space_group_name_Hall '-P 6c 2c'
_symmetry_space_group_name_H-M 'P 63/m m c'
_atom_sites_solution_primary direct
_atom_sites_solution_secondary difmap
_audit_creation_method SHELXL-97
_cell_angle_alpha 90.00
_cell_angle_beta 90.00
_cell_angle_gamma 120.00
_cell_formula_units_Z 4
_cell_length_a 4.2646(6)
_cell_length_b 4.2646(6)
_cell_length_c 18.041(5)
_cell_measurement_temperature 292(2)
_cell_measurement_theta_max 27.97
_cell_measurement_theta_min 2.26
_cell_volume 284.15(10)
_computing_structure_refinement 'SHELXL-97 (Sheldrick, 1997)'
_computing_structure_solution 'SHELXS-97 (Sheldrick, 1990)'
_diffrn_ambient_temperature 292(2)
_diffrn_measured_fraction_theta_full 0.937
_diffrn_measured_fraction_theta_max 0.963
_diffrn_measurement_device_type 'Bruker SMART APEX CCD'
_diffrn_measurement_method 'w\ scans'
_diffrn_radiation_monochromator graphite
_diffrn_radiation_source 'fine-focus sealed tube'
_diffrn_radiation_type MoK\a
_diffrn_radiation_wavelength 0.71073
_diffrn_reflns_av_R_equivalents 0.0428
_diffrn_reflns_av_sigmaI/netI 0.0256
_diffrn_reflns_limit_h_max 5
_diffrn_reflns_limit_h_min -5
_diffrn_reflns_limit_k_max 5
_diffrn_reflns_limit_k_min -5
_diffrn_reflns_limit_l_max 23
_diffrn_reflns_limit_l_min -23
_diffrn_reflns_number 2203
_diffrn_reflns_theta_full 25.00
_diffrn_reflns_theta_max 27.97
_diffrn_reflns_theta_min 2.26
_exptl_absorpt_coefficient_mu 41.359
_exptl_absorpt_correction_T_max 0.4020
_exptl_absorpt_correction_T_min 0.1303
_exptl_absorpt_correction_type empirical
_exptl_absorpt_process_details SADABS
_exptl_crystal_colour silver
_exptl_crystal_density_diffrn 6.879
_exptl_crystal_density_method 'not measured'
_exptl_crystal_description Plate
_exptl_crystal_F_000 504
_exptl_crystal_size_max 0.08
_exptl_crystal_size_mid 0.04
_exptl_crystal_size_min 0.03
_refine_diff_density_max 0.785
_refine_diff_density_min -0.969
_refine_diff_density_rms 0.197
_refine_ls_extinction_method none
_refine_ls_goodness_of_fit_ref 1.262
_refine_ls_matrix_type full
_refine_ls_number_parameters 11
_refine_ls_number_reflns 169
_refine_ls_number_restraints 0
_refine_ls_restrained_S_all 1.262
_refine_ls_R_factor_all 0.0324
_refine_ls_R_factor_gt 0.0247
_refine_ls_shift/su_max 0.000
_refine_ls_shift/su_mean 0.000
_refine_ls_structure_factor_coef Fsqd
_refine_ls_weighting_details 'calc w=1/[\s^2^(Fo^2^)+(0.0000P)^2^+3.5174P] where P=(Fo^2^+2Fc^2^)/3'
_refine_ls_weighting_scheme calc
_refine_ls_wR_factor_gt 0.0504
_refine_ls_wR_factor_ref 0.0531
_reflns_number_gt 149
_reflns_number_total 169
_reflns_threshold_expression >2sigma(I)
_cod_data_source_file ic701111e-file004.cif
_cod_data_source_block p63mmc
_cod_depositor_comments
;
The following automatic conversions were performed:

'_symmetry_cell_setting' value 'Hexagonal' changed to 'hexagonal'
according to
/usr/data/users/saulius/automatic-downloads/retrospective/ACS/lib/dictionaries/cif_core.dic
dictionary named 'cif_core.dic' version 2.4.2 from 2011-04-26.

Automatic conversion script
Id: cif_fix_values 2281 2013-09-26 08:29:07Z andrius 
;
_cod_original_cell_volume 284.15(9)
_cod_original_sg_symbol_H-M P6(3)/mmc
_cod_database_code 4339609

loop_
_symmetry_equiv_pos_as_xyz
'x, y, z'
'-y, x-y, z'
'-x+y, -x, z'
'-x, -y, z+1/2'
'y, -x+y, z+1/2'
'x-y, x, z+1/2'
'y, x, -z'
'x-y, -y, -z'
'-x, -x+y, -z'
'-y, -x, -z+1/2'
'-x+y, y, -z+1/2'
'x, x-y, -z+1/2'
'-x, -y, -z'
'y, -x+y, -z'
'x-y, x, -z'
'x, y, -z-1/2'
'-y, x-y, -z-1/2'
'-x+y, -x, -z-1/2'
'-y, -x, z'
'-x+y, y, z'
'x, x-y, z'
'y, x, z-1/2'
'x-y, -y, z-1/2'
'-x, -x+y, z-1/2'

loop_
_atom_site_label
_atom_site_type_symbol
_atom_site_fract_x
_atom_site_fract_y
_atom_site_fract_z
_atom_site_U_iso_or_equiv
_atom_site_adp_type
_atom_site_occupancy
_atom_site_symmetry_multiplicity
_atom_site_calc_flag
_atom_site_refinement_flags
Eu1 Eu 0.0000 0.0000 0.0000 0.0095(3) Uani 1 12 d S
Eu2 Eu 0.0000 0.0000 0.2500 0.0096(3) Uani 1 12 d S
Ga1 Ga 0.6667 0.3333 0.14673(9) 0.0138(4) Uani 1 6 d S
Ge2 Ge 0.3333 0.6667 0.11419(7) 0.0095(3) Uani 1 6 d S

loop_
_atom_site_aniso_label
_atom_site_aniso_U_11
_atom_site_aniso_U_22
_atom_site_aniso_U_33
_atom_site_aniso_U_23
_atom_site_aniso_U_13
_atom_site_aniso_U_12
Eu1 0.0090(4) 0.0090(4) 0.0104(5) 0.000 0.000 0.00449(18)
Eu2 0.0096(4) 0.0096(4) 0.0096(5) 0.000 0.000 0.00481(18)
Ga1 0.0077(5) 0.0077(5) 0.0259(9) 0.000 0.000 0.0039(2)
Ge2 0.0076(4) 0.0076(4) 0.0135(7) 0.000 0.000 0.0038(2)

loop_
_atom_type_symbol
_atom_type_description
_atom_type_scat_dispersion_real
_atom_type_scat_dispersion_imag
_atom_type_scat_source
Ga Ga 0.2307 1.6083 'International Tables Vol C Tables 4.2.6.8 and 6.1.1.4'
Ge Ge 0.1547 1.8001 'International Tables Vol C Tables 4.2.6.8 and 6.1.1.4'
Eu Eu -0.1578 3.6682 'International Tables Vol C Tables 4.2.6.8 and 6.1.1.4'

loop_
_geom_angle_atom_site_label_1
_geom_angle_atom_site_label_2
_geom_angle_atom_site_label_3
_geom_angle
_geom_angle_site_symmetry_1
_geom_angle_site_symmetry_3
Ge2 Eu1 Ge2 180.00(4) 13 .
Ge2 Eu1 Ge2 83.24(3) 13 13_565
Ge2 Eu1 Ge2 96.76(3) . 13_565
Ge2 Eu1 Ge2 96.76(3) 13 1_545
Ge2 Eu1 Ge2 83.24(3) . 1_545
Ge2 Eu1 Ge2 180.00(4) 13_565 1_545
Ge2 Eu1 Ge2 83.24(3) 13 13_665
Ge2 Eu1 Ge2 96.76(3) . 13_665
Ge2 Eu1 Ge2 83.24(3) 13_565 13_665
Ge2 Eu1 Ge2 96.76(3) 1_545 13_665
Ge2 Eu1 Ge2 96.76(3) 13 1_445
Ge2 Eu1 Ge2 83.24(3) . 1_445
Ge2 Eu1 Ge2 96.76(3) 13_565 1_445
Ge2 Eu1 Ge2 83.24(3) 1_545 1_445
Ge2 Eu1 Ge2 180.00(4) 13_665 1_445
Ge2 Eu1 Ga1 136.973(11) 13 .
Ge2 Eu1 Ga1 43.027(11) . .
Ge2 Eu1 Ga1 136.973(11) 13_565 .
Ge2 Eu1 Ga1 43.027(11) 1_545 .
Ge2 Eu1 Ga1 86.99(3) 13_665 .
Ge2 Eu1 Ga1 93.01(3) 1_445 .
Ge2 Eu1 Ga1 43.027(11) 13 13
Ge2 Eu1 Ga1 136.973(11) . 13
Ge2 Eu1 Ga1 43.027(11) 13_565 13
Ge2 Eu1 Ga1 136.973(11) 1_545 13
Ge2 Eu1 Ga1 93.01(3) 13_665 13
Ge2 Eu1 Ga1 86.99(3) 1_445 13
Ga1 Eu1 Ga1 180.00(4) . 13
Ge2 Eu1 Ga1 43.027(11) 13 13_655
Ge2 Eu1 Ga1 136.973(11) . 13_655
Ge2 Eu1 Ga1 93.01(3) 13_565 13_655
Ge2 Eu1 Ga1 86.99(3) 1_545 13_655
Ge2 Eu1 Ga1 43.027(11) 13_665 13_655
Ge2 Eu1 Ga1 136.973(11) 1_445 13_655
Ga1 Eu1 Ga1 107.71(3) . 13_655
Ga1 Eu1 Ga1 72.29(3) 13 13_655
Ge2 Eu1 Ga1 136.973(11) 13 1_455
Ge2 Eu1 Ga1 43.027(11) . 1_455
Ge2 Eu1 Ga1 86.99(3) 13_565 1_455
Ge2 Eu1 Ga1 93.01(3) 1_545 1_455
Ge2 Eu1 Ga1 136.973(11) 13_665 1_455
Ge2 Eu1 Ga1 43.027(11) 1_445 1_455
Ga1 Eu1 Ga1 72.29(3) . 1_455
Ga1 Eu1 Ga1 107.71(3) 13 1_455
Ga1 Eu1 Ga1 180.00(4) 13_655 1_455
Ge2 Eu1 Ga1 93.01(3) 13 13_665
Ge2 Eu1 Ga1 86.99(3) . 13_665
Ge2 Eu1 Ga1 43.027(11) 13_565 13_665
Ge2 Eu1 Ga1 136.973(11) 1_545 13_665
Ge2 Eu1 Ga1 43.027(11) 13_665 13_665
Ge2 Eu1 Ga1 136.973(11) 1_445 13_665
Ga1 Eu1 Ga1 107.71(3) . 13_665
Ga1 Eu1 Ga1 72.29(3) 13 13_665
Ga1 Eu1 Ga1 72.29(3) 13_655 13_665
Ga1 Eu1 Ga1 107.71(3) 1_455 13_665
Ge2 Eu1 Ga1 86.99(3) 13 1_445
Ge2 Eu1 Ga1 93.01(3) . 1_445
Ge2 Eu1 Ga1 136.973(11) 13_565 1_445
Ge2 Eu1 Ga1 43.027(11) 1_545 1_445
Ge2 Eu1 Ga1 136.973(11) 13_665 1_445
Ge2 Eu1 Ga1 43.027(11) 1_445 1_445
Ga1 Eu1 Ga1 72.29(3) . 1_445
Ga1 Eu1 Ga1 107.71(3) 13 1_445
Ga1 Eu1 Ga1 107.71(3) 13_655 1_445
Ga1 Eu1 Ga1 72.29(3) 1_455 1_445
Ga1 Eu1 Ga1 180.00(4) 13_665 1_445
Ga1 Eu2 Ga1 133.004(17) 1_445 16_556
Ga1 Eu2 Ga1 87.35(4) 1_445 1_455
Ga1 Eu2 Ga1 133.004(17) 16_556 1_455
Ga1 Eu2 Ga1 133.004(17) 1_445 16_456
Ga1 Eu2 Ga1 87.35(4) 16_556 16_456
Ga1 Eu2 Ga1 74.23(5) 1_455 16_456
Ga1 Eu2 Ga1 87.35(4) 1_445 .
Ga1 Eu2 Ga1 74.23(5) 16_556 .
Ga1 Eu2 Ga1 87.35(4) 1_455 .
Ga1 Eu2 Ga1 133.004(17) 16_456 .
Ga1 Eu2 Ga1 74.23(5) 1_445 16_446
Ga1 Eu2 Ga1 87.35(4) 16_556 16_446
Ga1 Eu2 Ga1 133.004(17) 1_455 16_446
Ga1 Eu2 Ga1 87.35(4) 16_456 16_446
Ga1 Eu2 Ga1 133.004(17) . 16_446
Ga1 Eu2 Ge2 172.25(3) 1_445 16_556
Ga1 Eu2 Ge2 44.907(13) 16_556 16_556
Ga1 Eu2 Ge2 98.22(2) 1_455 16_556
Ga1 Eu2 Ge2 44.907(13) 16_456 16_556
Ga1 Eu2 Ge2 98.22(2) . 16_556
Ga1 Eu2 Ge2 98.02(3) 16_446 16_556
Ga1 Eu2 Ge2 44.907(13) 1_445 1_445
Ga1 Eu2 Ge2 172.25(3) 16_556 1_445
Ga1 Eu2 Ge2 44.907(13) 1_455 1_445
Ga1 Eu2 Ge2 98.22(2) 16_456 1_445
Ga1 Eu2 Ge2 98.02(3) . 1_445
Ga1 Eu2 Ge2 98.22(2) 16_446 1_445
Ge2 Eu2 Ge2 138.485(13) 16_556 1_445
Ga1 Eu2 Ge2 98.22(2) 1_445 16_546
Ga1 Eu2 Ge2 44.907(13) 16_556 16_546
Ga1 Eu2 Ge2 172.25(3) 1_455 16_546
Ga1 Eu2 Ge2 98.02(3) 16_456 16_546
Ga1 Eu2 Ge2 98.22(2) . 16_546
Ga1 Eu2 Ge2 44.907(13) 16_446 16_546
Ge2 Eu2 Ge2 75.74(3) 16_556 16_546
Ge2 Eu2 Ge2 138.485(13) 1_445 16_546
Ga1 Eu2 Ge2 44.907(13) 1_445 1_545
Ga1 Eu2 Ge2 98.22(2) 16_556 1_545
Ga1 Eu2 Ge2 98.02(3) 1_455 1_545
Ga1 Eu2 Ge2 172.25(3) 16_456 1_545
Ga1 Eu2 Ge2 44.907(13) . 1_545
Ga1 Eu2 Ge2 98.22(2) 16_446 1_545
Ge2 Eu2 Ge2 138.485(13) 16_556 1_545
Ge2 Eu2 Ge2 75.74(3) 1_445 1_545
Ge2 Eu2 Ge2 89.72(4) 16_546 1_545
Ga1 Eu2 Ge2 98.22(2) 1_445 16_446
Ga1 Eu2 Ge2 98.02(3) 16_556 16_446
Ga1 Eu2 Ge2 98.22(2) 1_455 16_446
Ga1 Eu2 Ge2 44.907(13) 16_456 16_446
Ga1 Eu2 Ge2 172.25(3) . 16_446
Ga1 Eu2 Ge2 44.907(13) 16_446 16_446
Ge2 Eu2 Ge2 75.74(3) 16_556 16_446
Ge2 Eu2 Ge2 89.72(4) 1_445 16_446
Ge2 Eu2 Ge2 75.74(3) 16_546 16_446
Ge2 Eu2 Ge2 138.485(13) 1_545 16_446
Ga1 Eu2 Ge2 98.02(3) 1_445 .
Ga1 Eu2 Ge2 98.22(2) 16_556 .
Ga1 Eu2 Ge2 44.907(13) 1_455 .
Ga1 Eu2 Ge2 98.22(2) 16_456 .
Ga1 Eu2 Ge2 44.907(13) . .
Ga1 Eu2 Ge2 172.25(3) 16_446 .
Ge2 Eu2 Ge2 89.72(4) 16_556 .
Ge2 Eu2 Ge2 75.74(3) 1_445 .
Ge2 Eu2 Ge2 138.485(13) 16_546 .
Ge2 Eu2 Ge2 75.74(3) 1_545 .
Ge2 Eu2 Ge2 138.485(13) 16_446 .
Ge2 Ga1 Ge2 114.79(4) 1_545 1_655
Ge2 Ga1 Ge2 114.79(4) 1_545 .
Ge2 Ga1 Ge2 114.79(4) 1_655 .
Ge2 Ga1 Eu2 156.30(7) 1_545 1_665
Ge2 Ga1 Eu2 75.65(3) 1_655 1_665
Ge2 Ga1 Eu2 75.65(3) . 1_665
Ge2 Ga1 Eu2 75.65(3) 1_545 1_655
Ge2 Ga1 Eu2 75.65(3) 1_655 1_655
Ge2 Ga1 Eu2 156.30(7) . 1_655
Eu2 Ga1 Eu2 87.35(4) 1_665 1_655
Ge2 Ga1 Eu2 75.65(3) 1_545 .
Ge2 Ga1 Eu2 156.30(7) 1_655 .
Ge2 Ga1 Eu2 75.65(3) . .
Eu2 Ga1 Eu2 87.35(4) 1_665 .
Eu2 Ga1 Eu2 87.35(4) 1_655 .
Ge2 Ga1 Eu1 59.93(3) 1_545 .
Ge2 Ga1 Eu1 119.51(7) 1_655 .
Ge2 Ga1 Eu1 59.93(3) . .
Eu2 Ga1 Eu1 135.511(12) 1_665 .
Eu2 Ga1 Eu1 135.511(12) 1_655 .
Eu2 Ga1 Eu1 84.188(18) . .
Ge2 Ga1 Eu1 59.93(3) 1_545 1_655
Ge2 Ga1 Eu1 59.93(3) 1_655 1_655
Ge2 Ga1 Eu1 119.51(7) . 1_655
Eu2 Ga1 Eu1 135.511(12) 1_665 1_655
Eu2 Ga1 Eu1 84.188(18) 1_655 1_655
Eu2 Ga1 Eu1 135.511(12) . 1_655
Eu1 Ga1 Eu1 72.29(3) . 1_655
Ge2 Ga1 Eu1 119.51(7) 1_545 1_665
Ge2 Ga1 Eu1 59.93(3) 1_655 1_665
Ge2 Ga1 Eu1 59.93(3) . 1_665
Eu2 Ga1 Eu1 84.188(18) 1_665 1_665
Eu2 Ga1 Eu1 135.511(12) 1_655 1_665
Eu2 Ga1 Eu1 135.511(12) . 1_665
Eu1 Ga1 Eu1 72.29(3) . 1_665
Eu1 Ga1 Eu1 72.29(3) 1_655 1_665
Ga1 Ge2 Ga1 114.79(4) 1_565 1_455
Ga1 Ge2 Ga1 114.79(4) 1_565 .
Ga1 Ge2 Ga1 114.79(4) 1_455 .
Ga1 Ge2 Eu1 153.49(6) 1_565 .
Ga1 Ge2 Eu1 77.05(3) 1_455 .
Ga1 Ge2 Eu1 77.05(3) . .
Ga1 Ge2 Eu1 77.05(3) 1_565 1_565
Ga1 Ge2 Eu1 77.05(3) 1_455 1_565
Ga1 Ge2 Eu1 153.49(6) . 1_565
Eu1 Ge2 Eu1 83.24(3) . 1_565
Ga1 Ge2 Eu1 77.05(3) 1_565 1_665
Ga1 Ge2 Eu1 153.49(6) 1_455 1_665
Ga1 Ge2 Eu1 77.05(3) . 1_665
Eu1 Ge2 Eu1 83.24(3) . 1_665
Eu1 Ge2 Eu1 83.24(3) 1_565 1_665
Ga1 Ge2 Eu2 59.45(3) 1_565 1_665
Ga1 Ge2 Eu2 121.73(6) 1_455 1_665
Ga1 Ge2 Eu2 59.45(3) . 1_665
Eu1 Ge2 Eu2 136.424(7) . 1_665
Eu1 Ge2 Eu2 136.424(7) 1_565 1_665
Eu1 Ge2 Eu2 84.779(17) 1_665 1_665
Ga1 Ge2 Eu2 59.45(3) 1_565 1_565
Ga1 Ge2 Eu2 59.45(3) 1_455 1_565
Ga1 Ge2 Eu2 121.73(6) . 1_565
Eu1 Ge2 Eu2 136.424(7) . 1_565
Eu1 Ge2 Eu2 84.779(17) 1_565 1_565
Eu1 Ge2 Eu2 136.424(7) 1_665 1_565
Eu2 Ge2 Eu2 75.74(3) 1_665 1_565
Ga1 Ge2 Eu2 121.73(6) 1_565 .
Ga1 Ge2 Eu2 59.45(3) 1_455 .
Ga1 Ge2 Eu2 59.45(3) . .
Eu1 Ge2 Eu2 84.779(17) . .
Eu1 Ge2 Eu2 136.424(7) 1_565 .
Eu1 Ge2 Eu2 136.424(7) 1_665 .
Eu2 Ge2 Eu2 75.74(3) 1_665 .
Eu2 Ge2 Eu2 75.74(3) 1_565 .

loop_
_geom_bond_atom_site_label_1
_geom_bond_atom_site_label_2
_geom_bond_distance
_geom_bond_site_symmetry_2
Eu1 Ge2 3.2103(9) 13
Eu1 Ge2 3.2103(9) .
Eu1 Ge2 3.2103(9) 13_565
Eu1 Ge2 3.2103(9) 1_545
Eu1 Ge2 3.2103(9) 13_665
Eu1 Ge2 3.2103(9) 1_445
Eu1 Ga1 3.6152(13) .
Eu1 Ga1 3.6152(13) 13
Eu1 Ga1 3.6152(13) 13_655
Eu1 Ga1 3.6152(13) 1_455
Eu1 Ga1 3.6152(13) 13_665
Eu1 Ga1 3.6152(13) 1_445
Eu2 Ga1 3.0876(11) 1_445
Eu2 Ga1 3.0876(11) 16_556
Eu2 Ga1 3.0876(11) 1_455
Eu2 Ga1 3.0876(11) 16_456
Eu2 Ga1 3.0876(11) .
Eu2 Ga1 3.0876(11) 16_446
Eu2 Ge2 3.4736(11) 16_556
Eu2 Ge2 3.4736(11) 1_445
Eu2 Ge2 3.4736(11) 16_546
Eu2 Ge2 3.4736(11) 1_545
Eu2 Ge2 3.4736(11) 16_446
Eu2 Ge2 3.4736(11) .
Ga1 Ge2 2.5312(6) 1_545
Ga1 Ge2 2.5312(6) 1_655
Ga1 Ge2 2.5312(6) .
Ga1 Eu2 3.0876(11) 1_665
Ga1 Eu2 3.0876(11) 1_655
Ga1 Eu1 3.6152(13) 1_655
Ga1 Eu1 3.6152(13) 1_665
Ge2 Ga1 2.5312(6) 1_565
Ge2 Ga1 2.5312(6) 1_455
Ge2 Eu1 3.2103(9) 1_565
Ge2 Eu1 3.2103(9) 1_665
Ge2 Eu2 3.4736(11) 1_665
Ge2 Eu2 3.4736(11) 1_565
